data_4111148
loop_
_publ_author_name
'Praveen K. Thallapally'
'Scott J. Dalgarno'
'Jerry L. Atwood'

_publ_contact_author_address
;      
   Department of Chemistry 
   University of Missouri-Columbia
   Columbia 
   MO 65211
   USA
;
_publ_contact_author_email atwoodj@missouri.edu
_publ_contact_author_fax '+1 (573)882 2754'
_publ_contact_author_name 'Jerry L. Atwood'
_publ_contact_author_phone '+1 (573)882 8371'
_publ_section_title
;
 Frustrated Organic Solids Display Unexpected Gas Sorption
;
_journal_name_full 'Journal of the American Chemical Society'
_journal_page_first 15060
_journal_page_last 15061
_journal_paper_doi 10.1021/ja065499x
_journal_volume 128
_journal_year 2006
_chemical_formula_moiety 'C138 H172 O10'
_chemical_formula_sum 'C138 H172 O10'
_chemical_formula_weight 1990.76
_chemical_name_common 'Toluene solvate of p-tBu-calix5arene'
_chemical_name_systematic
; 
 ? 
;
_space_group_IT_number 2
_symmetry_cell_setting triclinic
_symmetry_space_group_name_Hall '-P 1'
_symmetry_space_group_name_H-M 'P -1'
_atom_sites_solution_hydrogens geom
_atom_sites_solution_primary direct
_atom_sites_solution_secondary difmap
_audit_creation_method SHELXL-97
_cell_angle_alpha 87.057(3)
_cell_angle_beta 67.666(3)
_cell_angle_gamma 70.904(3)
_cell_formula_units_Z 2
_cell_length_a 17.127(3)
_cell_length_b 18.127(3)
_cell_length_c 22.045(3)
_cell_measurement_temperature 173(2)
_cell_volume 5961.4(17)
_computing_cell_refinement 'SAINT (Bruker, 1998)'
_computing_data_collection 'SMART (Bruker, 1998)'
_computing_data_reduction 'SAINT (Bruker, 1998)'
_computing_molecular_graphics
;
 XSeed (Barbour, 2001)
;
_computing_publication_material 'local program'
_computing_structure_refinement 'SHELXL-97 (Sheldrick, 1997)'
_computing_structure_solution 'SHELXS-97 (Sheldrick, 1990)'
_diffrn_ambient_temperature 173(2)
_diffrn_measured_fraction_theta_full 0.974
_diffrn_measured_fraction_theta_max 0.974
_diffrn_measurement_device_type 'Bruker SMART 1000 CCD diffractometer'
_diffrn_radiation_monochromator graphite
_diffrn_radiation_source 'fine-focus sealed tube'
_diffrn_radiation_type MoK\a
_diffrn_radiation_wavelength 0.71073
_diffrn_reflns_av_R_equivalents 0.0236
_diffrn_reflns_av_sigmaI/netI 0.0476
_diffrn_reflns_limit_h_max 21
_diffrn_reflns_limit_h_min -21
_diffrn_reflns_limit_k_max 23
_diffrn_reflns_limit_k_min -21
_diffrn_reflns_limit_l_max 24
_diffrn_reflns_limit_l_min -28
_diffrn_reflns_number 42944
_diffrn_reflns_theta_full 27.11
_diffrn_reflns_theta_max 27.11
_diffrn_reflns_theta_min 1.19
_exptl_absorpt_coefficient_mu 0.068
_exptl_absorpt_correction_T_max 0.9839
_exptl_absorpt_correction_T_min 0.9767
_exptl_absorpt_correction_type multi-scan
_exptl_crystal_colour Colourless
_exptl_crystal_density_diffrn 1.109
_exptl_crystal_description Prism
_exptl_crystal_F_000 2160
_exptl_crystal_size_max 0.35
_exptl_crystal_size_mid 0.30
_exptl_crystal_size_min 0.24
_refine_diff_density_max 1.054
_refine_diff_density_min -0.803
_refine_diff_density_rms 0.061
_refine_ls_extinction_method none
_refine_ls_goodness_of_fit_ref 1.043
_refine_ls_hydrogen_treatment mixed
_refine_ls_matrix_type full
_refine_ls_number_parameters 1291
_refine_ls_number_reflns 25654
_refine_ls_number_restraints 0
_refine_ls_restrained_S_all 1.043
_refine_ls_R_factor_all 0.1143
_refine_ls_R_factor_gt 0.0788
_refine_ls_shift/su_max 0.002
_refine_ls_shift/su_mean 0.000
_refine_ls_structure_factor_coef Fsqd
_refine_ls_weighting_details 'calc w=1/[\s^2^(Fo^2^)+(0.1270P)^2^+3.8839P] where P=(Fo^2^+2Fc^2^)/3'
_refine_ls_weighting_scheme calc
_refine_ls_wR_factor_gt 0.2180
_refine_ls_wR_factor_ref 0.2488
_reflns_number_gt 17242
_reflns_number_total 25654
_reflns_threshold_expression >2sigma(I)
_cod_data_source_file ja065499xsi20060809_072947_1.cif
_cod_data_source_block TBC5tolsolvate
_cod_original_cell_volume 5961.6(16)
_cod_database_code 4111148

loop_
_symmetry_equiv_pos_as_xyz
'x, y, z'
'-x, -y, -z'

loop_
_atom_site_label
_atom_site_type_symbol
_atom_site_fract_x
_atom_site_fract_y
_atom_site_fract_z
_atom_site_U_iso_or_equiv
_atom_site_adp_type
_atom_site_occupancy
_atom_site_symmetry_multiplicity
_atom_site_calc_flag
_atom_site_refinement_flags
_atom_site_disorder_assembly
_atom_site_disorder_group
O1 O 0.58006(11) -0.10470(10) 0.57535(9) 0.0345(4) Uani 1 1 d . . .
H400 H 0.5660 -0.0592 0.5918 0.041 Uiso 1 1 calc R . .
C1 C 0.68813(15) -0.23249(13) 0.56423(11) 0.0266(5) Uani 1 1 d . . .
O2 O 0.58102(11) 0.05566(10) 0.56623(9) 0.0358(4) Uani 1 1 d . . .
H401 H 0.5686 0.0171 0.5851 0.043 Uiso 1 1 calc R . .
C2 C 0.76704(16) -0.27846(14) 0.57092(11) 0.0291(5) Uani 1 1 d . . .
H2 H 0.7919 -0.3321 0.5547 0.035 Uiso 1 1 calc R . .
C3 C 0.81077(16) -0.24912(14) 0.60029(12) 0.0310(5) Uani 1 1 d . . .
O4 O 0.60011(11) -0.02789(10) 0.36954(8) 0.0341(4) Uani 1 1 d . . .
H403 H 0.5918 -0.0695 0.3843 0.041 Uiso 1 1 calc R . .
C4 C 0.76767(16) -0.17198(14) 0.62857(12) 0.0299(5) Uani 1 1 d . . .
H4 H 0.7935 -0.1516 0.6521 0.036 Uiso 1 1 calc R . .
O5 O 0.59092(11) -0.15316(10) 0.44756(8) 0.0338(4) Uani 1 1 d . . .
H404 H 0.5757 -0.1532 0.4886 0.041 Uiso 1 1 calc R . .
C5 C 0.68845(15) -0.12369(13) 0.62369(11) 0.0269(5) Uani 1 1 d . . .
O6 O 0.86163(12) 0.48173(11) 0.10557(9) 0.0379(4) Uani 1 1 d . . .
H405 H 0.8816 0.4337 0.0935 0.046 Uiso 1 1 calc R . .
C6 C 0.65275(14) -0.15372(13) 0.58743(11) 0.0263(5) Uani 1 1 d . . .
O7 O 0.73465(12) 0.55640(11) 0.23042(9) 0.0402(4) Uani 1 1 d . . .
H406 H 0.7076 0.5379 0.2646 0.048 Uiso 1 1 calc R . .
C7 C 0.90207(17) -0.29683(16) 0.60181(14) 0.0384(6) Uani 1 1 d . . .
O8 O 0.64548(12) 0.45220(12) 0.28915(9) 0.0450(5) Uani 1 1 d . . .
H407 H 0.6651 0.4898 0.2848 0.054 Uiso 1 1 calc R . .
C8 C 0.9405(2) -0.37847(19) 0.56571(18) 0.0562(8) Uani 1 1 d . . .
H8A H 0.8996 -0.4079 0.5866 0.084 Uiso 1 1 calc R . .
H8B H 0.9989 -0.4062 0.5678 0.084 Uiso 1 1 calc R . .
H8C H 0.9474 -0.3735 0.5196 0.084 Uiso 1 1 calc R . .
O9 O 0.71999(12) 0.31978(11) 0.20364(9) 0.0413(4) Uani 1 1 d . . .
H408 H 0.7667 0.3074 0.1692 0.050 Uiso 1 1 calc R . .
C9 C 0.8946(2) -0.3042(2) 0.67304(17) 0.0621(9) Uani 1 1 d . . .
H9C H 0.8708 -0.2519 0.6959 0.093 Uiso 1 1 calc R . .
H9B H 0.9539 -0.3318 0.6737 0.093 Uiso 1 1 calc R . .
H9A H 0.8542 -0.3337 0.6952 0.093 Uiso 1 1 calc R . .
O10 O 0.86221(13) 0.32827(11) 0.09141(9) 0.0408(4) Uani 1 1 d . . .
H409 H 0.8906 0.3598 0.0852 0.049 Uiso 1 1 calc R . .
C10 C 0.9686(2) -0.2529(2) 0.56625(18) 0.0560(8) Uani 1 1 d . . .
H10C H 0.9763 -0.2508 0.5199 0.084 Uiso 1 1 calc R . .
H10A H 1.0265 -0.2807 0.5692 0.084 Uiso 1 1 calc R . .
H10B H 0.9452 -0.1996 0.5871 0.084 Uiso 1 1 calc R . .
C11 C 0.64230(16) -0.04165(14) 0.65824(12) 0.0297(5) Uani 1 1 d . . .
H11B H 0.5785 -0.0247 0.6642 0.036 Uiso 1 1 calc R . .
H11A H 0.6444 -0.0438 0.7026 0.036 Uiso 1 1 calc R . .
C12 C 0.68154(15) 0.01956(13) 0.62311(11) 0.0278(5) Uani 1 1 d . . .
C13 C 0.75294(16) 0.03008(14) 0.63301(12) 0.0304(5) Uani 1 1 d . . .
H13 H 0.7770 -0.0029 0.6610 0.036 Uiso 1 1 calc R . .
C14 C 0.79094(16) 0.08700(14) 0.60360(12) 0.0313(5) Uani 1 1 d . . .
C15 C 0.74965(16) 0.13771(14) 0.56703(12) 0.0305(5) Uani 1 1 d . . .
H15 H 0.7714 0.1791 0.5488 0.037 Uiso 1 1 calc R . .
C16 C 0.67717(16) 0.13029(13) 0.55584(11) 0.0286(5) Uani 1 1 d . . .
C17 C 0.64711(15) 0.06795(13) 0.58149(11) 0.0276(5) Uani 1 1 d . . .
C18 C 0.87253(18) 0.09279(16) 0.61379(14) 0.0390(6) Uani 1 1 d . . .
C19 C 0.9419(2) 0.0098(2) 0.6031(2) 0.0689(11) Uani 1 1 d . . .
H19C H 0.9561 -0.0141 0.5597 0.103 Uiso 1 1 calc R . .
H19A H 0.9171 -0.0224 0.6372 0.103 Uiso 1 1 calc R . .
H19B H 0.9965 0.0133 0.6057 0.103 Uiso 1 1 calc R . .
C20 C 0.8443(3) 0.1264(3) 0.68371(19) 0.0703(11) Uani 1 1 d . . .
H20A H 0.8971 0.1279 0.6906 0.105 Uiso 1 1 calc R . .
H20C H 0.8163 0.0934 0.7151 0.105 Uiso 1 1 calc R . .
H20B H 0.8014 0.1796 0.6905 0.105 Uiso 1 1 calc R . .
C21 C 0.9174(2) 0.1440(2) 0.56545(19) 0.0580(9) Uani 1 1 d . . .
H21A H 0.8759 0.1979 0.5733 0.087 Uiso 1 1 calc R . .
H21B H 0.9338 0.1238 0.5203 0.087 Uiso 1 1 calc R . .
H21C H 0.9714 0.1430 0.5717 0.087 Uiso 1 1 calc R . .
C22 C 0.63338(16) 0.18939(13) 0.51691(12) 0.0303(5) Uani 1 1 d . . .
H22B H 0.5707 0.1910 0.5305 0.036 Uiso 1 1 calc R . .
H22A H 0.6318 0.2419 0.5289 0.036 Uiso 1 1 calc R . .
C23 C 0.67867(16) 0.17350(13) 0.44254(12) 0.0295(5) Uani 1 1 d . . .
C24 C 0.74953(17) 0.19981(14) 0.40718(13) 0.0338(5) Uani 1 1 d . . .
H24 H 0.7710 0.2254 0.4307 0.041 Uiso 1 1 calc R . .
C25 C 0.79061(17) 0.19032(15) 0.33871(13) 0.0330(5) Uani 1 1 d . . .
C26 C 0.75299(16) 0.15835(13) 0.30556(12) 0.0300(5) Uani 1 1 d . . .
H26 H 0.7765 0.1551 0.2588 0.036 Uiso 1 1 calc R . .
C27 C 0.68168(15) 0.13083(13) 0.33855(12) 0.0266(5) Uani 1 1 d . . .
C28 C 0.64896(15) 0.13444(13) 0.40701(12) 0.0273(5) Uani 1 1 d . . .
C29 C 0.87322(18) 0.21563(17) 0.30362(14) 0.0404(6) Uani 1 1 d . . .
C30 C 0.9110(2) 0.1976(2) 0.22878(15) 0.0489(7) Uani 1 1 d . . .
H30B H 0.9651 0.2121 0.2085 0.073 Uiso 1 1 calc R . .
H30C H 0.8661 0.2276 0.2114 0.073 Uiso 1 1 calc R . .
H30A H 0.9258 0.1415 0.2186 0.073 Uiso 1 1 calc R . .
C31 C 0.9464(2) 0.1699(2) 0.32822(18) 0.0567(8) Uani 1 1 d . . .
H31B H 0.9243 0.1807 0.3760 0.085 Uiso 1 1 calc R . .
H31C H 0.9992 0.1860 0.3068 0.085 Uiso 1 1 calc R . .
H31A H 0.9626 0.1137 0.3176 0.085 Uiso 1 1 calc R . .
C32 C 0.8486(2) 0.30386(19) 0.31896(18) 0.0572(8) Uani 1 1 d . . .
H32A H 0.8270 0.3156 0.3666 0.086 Uiso 1 1 calc R . .
H32C H 0.8015 0.3328 0.3034 0.086 Uiso 1 1 calc R . .
H32B H 0.9015 0.3195 0.2967 0.086 Uiso 1 1 calc R . .
C33 C 0.63886(16) 0.10208(13) 0.29954(12) 0.0279(5) Uani 1 1 d . . .
H33B H 0.5762 0.1089 0.3289 0.033 Uiso 1 1 calc R . .
H33A H 0.6370 0.1364 0.2634 0.033 Uiso 1 1 calc R . .
C34 C 0.68372(16) 0.01759(13) 0.26990(12) 0.0284(5) Uani 1 1 d . . .
C35 C 0.74604(18) 0.00029(15) 0.20520(13) 0.0361(6) Uani 1 1 d . . .
H35 H 0.7633 0.0415 0.1816 0.043 Uiso 1 1 calc R . .
C36 C 0.78387(19) -0.07482(16) 0.17381(13) 0.0415(6) Uani 1 1 d . . .
C37 C 0.75305(18) -0.13287(15) 0.20915(13) 0.0368(6) Uani 1 1 d . . .
H37 H 0.7754 -0.1841 0.1881 0.044 Uiso 1 1 calc R . .
C38 C 0.69121(16) -0.11872(13) 0.27368(12) 0.0290(5) Uani 1 1 d . . .
C39 C 0.65992(15) -0.04316(13) 0.30449(11) 0.0261(5) Uani 1 1 d . . .
C40 C 0.8523(3) -0.09502(19) 0.10222(16) 0.0635(10) Uani 1 1 d . . .
C41 C 0.8070(4) -0.1161(3) 0.06062(19) 0.1002(17) Uani 1 1 d . . .
H41A H 0.7877 -0.1609 0.0777 0.150 Uiso 1 1 calc R . .
H41C H 0.8495 -0.1297 0.0148 0.150 Uiso 1 1 calc R . .
H41B H 0.7548 -0.0712 0.0628 0.150 Uiso 1 1 calc R . .
C42 C 0.9328(3) -0.1659(3) 0.0982(2) 0.1044(18) Uani 1 1 d . . .
H42A H 0.9610 -0.1543 0.1261 0.157 Uiso 1 1 calc R . .
H42B H 0.9761 -0.1779 0.0525 0.157 Uiso 1 1 calc R . .
H42C H 0.9132 -0.2110 0.1133 0.157 Uiso 1 1 calc R . .
C43 C 0.8850(4) -0.0269(3) 0.0749(2) 0.113(2) Uani 1 1 d . . .
H43B H 0.8350 0.0172 0.0724 0.169 Uiso 1 1 calc R . .
H43C H 0.9321 -0.0433 0.0309 0.169 Uiso 1 1 calc R . .
H43A H 0.9089 -0.0108 0.1040 0.169 Uiso 1 1 calc R . .
C44 C 0.65258(16) -0.18143(13) 0.30696(12) 0.0285(5) Uani 1 1 d . . .
H44A H 0.6544 -0.2154 0.2723 0.034 Uiso 1 1 calc R . .
H44B H 0.5888 -0.1552 0.3351 0.034 Uiso 1 1 calc R . .
C45 C 0.69702(15) -0.23390(13) 0.34902(11) 0.0272(5) Uani 1 1 d . . .
C46 C 0.77317(17) -0.29924(14) 0.31968(12) 0.0317(5) Uani 1 1 d . . .
H46 H 0.7999 -0.3069 0.2730 0.038 Uiso 1 1 calc R . .
C47 C 0.81166(17) -0.35370(14) 0.35589(12) 0.0327(5) Uani 1 1 d . . .
C48 C 0.76633(17) -0.34273(14) 0.42464(12) 0.0318(5) Uani 1 1 d . . .
H48 H 0.7877 -0.3813 0.4506 0.038 Uiso 1 1 calc R . .
C49 C 0.69172(16) -0.27791(13) 0.45613(12) 0.0282(5) Uani 1 1 d . . .
C50 C 0.66063(15) -0.22137(13) 0.41748(11) 0.0264(5) Uani 1 1 d . . .
C51 C 0.89757(19) -0.42396(15) 0.32512(14) 0.0411(6) Uani 1 1 d . . .
C52 C 0.9430(2) -0.4200(2) 0.25094(15) 0.0597(9) Uani 1 1 d . . .
H52C H 0.9531 -0.3696 0.2425 0.090 Uiso 1 1 calc R . .
H52A H 0.9045 -0.4252 0.2292 0.090 Uiso 1 1 calc R . .
H52B H 1.0005 -0.4627 0.2336 0.090 Uiso 1 1 calc R . .
C53 C 0.8753(2) -0.50011(17) 0.33722(18) 0.0594(9) Uani 1 1 d . . .
H53B H 0.9301 -0.5449 0.3170 0.089 Uiso 1 1 calc R . .
H53A H 0.8323 -0.4995 0.3177 0.089 Uiso 1 1 calc R . .
H53C H 0.8491 -0.5046 0.3847 0.089 Uiso 1 1 calc R . .
C54 C 0.9644(2) -0.4247(2) 0.35612(18) 0.0613(9) Uani 1 1 d . . .
H54C H 0.9769 -0.3752 0.3499 0.092 Uiso 1 1 calc R . .
H54A H 1.0201 -0.4683 0.3350 0.092 Uiso 1 1 calc R . .
H54B H 0.9387 -0.4309 0.4033 0.092 Uiso 1 1 calc R . .
C55 C 0.64551(16) -0.26890(14) 0.53057(11) 0.0282(5) Uani 1 1 d . . .
H55B H 0.5820 -0.2359 0.5430 0.034 Uiso 1 1 calc R . .
H55A H 0.6468 -0.3211 0.5467 0.034 Uiso 1 1 calc R . .
C56 C 0.8952(2) -0.0762(2) 0.32282(16) 0.0521(8) Uani 1 1 d . . .
C57 C 0.9011(3) -0.1537(2) 0.3286(2) 0.0743(11) Uani 1 1 d . . .
H57 H 0.9266 -0.1886 0.2902 0.089 Uiso 1 1 calc R . .
C58 C 0.8701(3) -0.1810(2) 0.3898(2) 0.0801(13) Uani 1 1 d . . .
H58 H 0.8751 -0.2346 0.3932 0.096 Uiso 1 1 calc R . .
C59 C 0.8323(2) -0.1310(2) 0.4458(2) 0.0692(10) Uani 1 1 d . . .
H59 H 0.8114 -0.1500 0.4879 0.083 Uiso 1 1 calc R . .
C60 C 0.8248(2) -0.0536(2) 0.44037(18) 0.0595(9) Uani 1 1 d . . .
H60 H 0.7986 -0.0185 0.4788 0.071 Uiso 1 1 calc R . .
C61 C 0.85558(19) -0.02679(18) 0.37904(17) 0.0507(7) Uani 1 1 d . . .
H61 H 0.8492 0.0272 0.3757 0.061 Uiso 1 1 calc R . .
C62 C 0.9329(3) -0.0460(3) 0.2570(2) 0.0918(15) Uani 1 1 d . . .
H62B H 0.8921 0.0059 0.2555 0.138 Uiso 1 1 calc R . .
H62C H 0.9398 -0.0820 0.2221 0.138 Uiso 1 1 calc R . .
H62A H 0.9914 -0.0424 0.2503 0.138 Uiso 1 1 calc R . .
C63 C 0.90401(16) 0.48715(15) -0.01233(12) 0.0320(5) Uani 1 1 d . . .
C64 C 0.90433(17) 0.53356(16) -0.06478(13) 0.0375(6) Uani 1 1 d . . .
H64 H 0.9295 0.5085 -0.1079 0.045 Uiso 1 1 calc R . .
C65 C 0.86942(18) 0.61513(16) -0.05672(13) 0.0403(6) Uani 1 1 d . . .
C66 C 0.83804(17) 0.64977(16) 0.00651(13) 0.0369(6) Uani 1 1 d . . .
H66 H 0.8161 0.7053 0.0133 0.044 Uiso 1 1 calc R . .
C67 C 0.83757(16) 0.60591(15) 0.06036(12) 0.0313(5) Uani 1 1 d . . .
C68 C 0.86683(15) 0.52487(14) 0.05105(11) 0.0295(5) Uani 1 1 d . . .
C69 C 0.8672(2) 0.6627(2) -0.11592(15) 0.0565(8) Uani 1 1 d . . .
C70 C 0.8136(3) 0.6343(4) -0.1482(2) 0.0995(17) Uani 1 1 d . . .
H70A H 0.8434 0.5783 -0.1624 0.149 Uiso 1 1 calc R . .
H70B H 0.8113 0.6638 -0.1864 0.149 Uiso 1 1 calc R . .
H70C H 0.7526 0.6430 -0.1160 0.149 Uiso 1 1 calc R . .
C71 C 0.9614(3) 0.6456(2) -0.16728(17) 0.0648(9) Uani 1 1 d . . .
H71C H 0.9969 0.6635 -0.1492 0.097 Uiso 1 1 calc R . .
H71B H 0.9590 0.6731 -0.2063 0.097 Uiso 1 1 calc R . .
H71A H 0.9891 0.5891 -0.1795 0.097 Uiso 1 1 calc R . .
C72 C 0.8258(5) 0.7496(3) -0.0964(2) 0.162(4) Uani 1 1 d . . .
H72C H 0.7655 0.7609 -0.0624 0.243 Uiso 1 1 calc R . .
H72A H 0.8223 0.7777 -0.1350 0.243 Uiso 1 1 calc R . .
H72B H 0.8628 0.7665 -0.0792 0.243 Uiso 1 1 calc R . .
C73 C 0.80716(17) 0.64709(15) 0.12734(12) 0.0338(5) Uani 1 1 d . . .
H73A H 0.8226 0.6957 0.1214 0.041 Uiso 1 1 calc R . .
H73B H 0.8407 0.6130 0.1520 0.041 Uiso 1 1 calc R . .
C74 C 0.70800(17) 0.66791(14) 0.16814(12) 0.0326(5) Uani 1 1 d . . .
C75 C 0.64659(18) 0.73217(15) 0.15557(12) 0.0354(6) Uani 1 1 d . . .
H75 H 0.6678 0.7602 0.1188 0.043 Uiso 1 1 calc R . .
C76 C 0.55536(18) 0.75748(15) 0.19432(13) 0.0376(6) Uani 1 1 d . . .
C77 C 0.52829(18) 0.71812(15) 0.25037(13) 0.0372(6) Uani 1 1 d . . .
H77 H 0.4672 0.7363 0.2797 0.045 Uiso 1 1 calc R . .
C78 C 0.58706(18) 0.65310(15) 0.26518(12) 0.0361(6) Uani 1 1 d . . .
C79 C 0.67612(17) 0.62523(15) 0.22101(12) 0.0336(5) Uani 1 1 d . . .
C80 C 0.4914(2) 0.82754(17) 0.17599(15) 0.0482(7) Uani 1 1 d . . .
C81 C 0.3933(2) 0.8392(2) 0.2185(2) 0.0743(11) Uani 1 1 d . . .
H81A H 0.3800 0.7918 0.2134 0.111 Uiso 1 1 calc R . .
H81B H 0.3548 0.8837 0.2045 0.111 Uiso 1 1 calc R . .
H81C H 0.3821 0.8497 0.2647 0.111 Uiso 1 1 calc R . .
C82 C 0.5042(3) 0.8145(3) 0.1047(2) 0.0941(16) Uani 1 1 d . . .
H82B H 0.5638 0.8149 0.0756 0.141 Uiso 1 1 calc R . .
H82C H 0.4585 0.8563 0.0948 0.141 Uiso 1 1 calc R . .
H82A H 0.4987 0.7637 0.0978 0.141 Uiso 1 1 calc R . .
C83 C 0.5105(3) 0.9014(2) 0.1862(3) 0.0932(15) Uani 1 1 d . . .
H83C H 0.5041 0.9079 0.2319 0.140 Uiso 1 1 calc R . .
H83B H 0.4680 0.9470 0.1767 0.140 Uiso 1 1 calc R . .
H83A H 0.5716 0.8969 0.1565 0.140 Uiso 1 1 calc R . .
C84 C 0.5560(2) 0.61754(17) 0.33019(13) 0.0430(6) Uani 1 1 d . . .
H84B H 0.6091 0.5903 0.3407 0.052 Uiso 1 1 calc R . .
H84A H 0.5163 0.6608 0.3649 0.052 Uiso 1 1 calc R . .
C85 C 0.50719(19) 0.56058(16) 0.33399(13) 0.0415(6) Uani 1 1 d . . .
C86 C 0.41422(19) 0.58596(16) 0.35873(14) 0.0460(7) Uani 1 1 d . . .
H86 H 0.3825 0.6403 0.3705 0.055 Uiso 1 1 calc R . .
C87 C 0.36525(19) 0.53536(17) 0.36709(14) 0.0465(7) Uani 1 1 d . A .
C88 C 0.41389(18) 0.45594(17) 0.35177(14) 0.0434(7) Uani 1 1 d . . .
H88 H 0.3823 0.4199 0.3586 0.052 Uiso 1 1 calc R . .
C89 C 0.50711(18) 0.42710(16) 0.32678(13) 0.0391(6) Uani 1 1 d . . .
C90 C 0.55274(17) 0.48048(16) 0.31588(12) 0.0379(6) Uani 1 1 d . . .
C91 C 0.2627(2) 0.5669(2) 0.39370(19) 0.0645(10) Uani 1 1 d . . .
C92 C 0.2235(7) 0.5168(6) 0.4485(6) 0.049(2) Uiso 0.30 1 d P A 2
H92A H 0.2417 0.5202 0.4851 0.073 Uiso 0.30 1 calc PR A 2
H92B H 0.2461 0.4621 0.4307 0.073 Uiso 0.30 1 calc PR A 2
H92C H 0.1581 0.5365 0.4642 0.073 Uiso 0.30 1 calc PR A 2
C93 C 0.2201(4) 0.5073(4) 0.4107(4) 0.0799(17) Uiso 0.70 1 d P A 1
H93C H 0.1550 0.5323 0.4273 0.120 Uiso 0.70 1 calc PR A 1
H93A H 0.2366 0.4772 0.4448 0.120 Uiso 0.70 1 calc PR A 1
H93B H 0.2400 0.4720 0.3716 0.120 Uiso 0.70 1 calc PR A 1
C94 C 0.2341(12) 0.5215(10) 0.3381(9) 0.096(5) Uiso 0.30 1 d P A 2
H94C H 0.1688 0.5365 0.3537 0.144 Uiso 0.30 1 calc PR A 2
H94A H 0.2602 0.4645 0.3364 0.144 Uiso 0.30 1 calc PR A 2
H94B H 0.2576 0.5390 0.2941 0.144 Uiso 0.30 1 calc PR A 2
C95 C 0.2318(4) 0.6248(4) 0.3482(3) 0.0773(16) Uiso 0.70 1 d P A 1
H95C H 0.1663 0.6469 0.3667 0.116 Uiso 0.70 1 calc PR A 1
H95A H 0.2522 0.5977 0.3048 0.116 Uiso 0.70 1 calc PR A 1
H95B H 0.2571 0.6670 0.3438 0.116 Uiso 0.70 1 calc PR A 1
C96 C 0.2190(12) 0.6464(10) 0.3975(9) 0.093(5) Uiso 0.30 1 d P A 2
H96C H 0.1544 0.6565 0.4125 0.139 Uiso 0.30 1 calc PR A 2
H96A H 0.2406 0.6657 0.3540 0.139 Uiso 0.30 1 calc PR A 2
H96B H 0.2308 0.6734 0.4287 0.139 Uiso 0.30 1 calc PR A 2
C97 C 0.2271(4) 0.6229(4) 0.4610(3) 0.0716(14) Uiso 0.70 1 d P A 1
H97A H 0.2528 0.6652 0.4514 0.107 Uiso 0.70 1 calc PR A 1
H97C H 0.2455 0.5917 0.4939 0.107 Uiso 0.70 1 calc PR A 1
H97B H 0.1616 0.6453 0.4781 0.107 Uiso 0.70 1 calc PR A 1
C98 C 0.55611(19) 0.33911(16) 0.31555(14) 0.0417(6) Uani 1 1 d . . .
H98B H 0.6131 0.3286 0.3215 0.050 Uiso 1 1 calc R . .
H98A H 0.5195 0.3135 0.3501 0.050 Uiso 1 1 calc R . .
C99 C 0.57688(18) 0.30121(15) 0.24939(14) 0.0386(6) Uani 1 1 d . . .
C100 C 0.51490(18) 0.27350(16) 0.23990(15) 0.0434(7) Uani 1 1 d . . .
H100 H 0.4576 0.2838 0.2744 0.052 Uiso 1 1 calc R . .
C101 C 0.53321(19) 0.23182(17) 0.18258(15) 0.0445(7) Uani 1 1 d . . .
C102 C 0.6199(2) 0.21417(17) 0.13480(15) 0.0458(7) Uani 1 1 d . . .
H102 H 0.6358 0.1824 0.0962 0.055 Uiso 1 1 calc R . .
C103 C 0.68378(18) 0.24075(15) 0.14099(14) 0.0397(6) Uani 1 1 d . . .
C104 C 0.65960(17) 0.28830(15) 0.19749(14) 0.0372(6) Uani 1 1 d . . .
C105 C 0.4657(2) 0.2005(2) 0.17210(18) 0.0577(8) Uani 1 1 d . . .
C106 C 0.3707(2) 0.2381(3) 0.2240(2) 0.0800(12) Uani 1 1 d . . .
H602 H 0.3292 0.2181 0.2149 0.120 Uiso 1 1 calc R . .
H600 H 0.3521 0.2951 0.2224 0.120 Uiso 1 1 calc R . .
H601 H 0.3701 0.2250 0.2678 0.120 Uiso 1 1 calc R . .
C107 C 0.4945(3) 0.1122(3) 0.1786(3) 0.0920(15) Uani 1 1 d . . .
H605 H 0.5549 0.0869 0.1457 0.138 Uiso 1 1 calc R . .
H604 H 0.4527 0.0908 0.1716 0.138 Uiso 1 1 calc R . .
H603 H 0.4944 0.1023 0.2228 0.138 Uiso 1 1 calc R . .
C108 C 0.4622(3) 0.2180(3) 0.1043(2) 0.0798(12) Uani 1 1 d . . .
H607 H 0.5203 0.1895 0.0700 0.120 Uiso 1 1 calc R . .
H608 H 0.4485 0.2743 0.0997 0.120 Uiso 1 1 calc R . .
H606 H 0.4157 0.2012 0.0998 0.120 Uiso 1 1 calc R . .
C109 C 0.77861(19) 0.21499(16) 0.08939(15) 0.0436(6) Uani 1 1 d . . .
H610 H 0.7914 0.1628 0.0690 0.052 Uiso 1 1 calc R . .
H609 H 0.8202 0.2087 0.1120 0.052 Uiso 1 1 calc R . .
C110 C 0.79958(17) 0.26868(16) 0.03481(13) 0.0382(6) Uani 1 1 d . . .
C111 C 0.7786(2) 0.26504(19) -0.01973(15) 0.0497(7) Uani 1 1 d . . .
H111 H 0.7452 0.2323 -0.0200 0.060 Uiso 1 1 calc R . .
C112 C 0.8043(2) 0.3074(2) -0.07423(15) 0.0526(8) Uani 1 1 d . B .
C113 C 0.85837(19) 0.35027(17) -0.07363(14) 0.0439(6) Uani 1 1 d . . .
H113 H 0.8808 0.3766 -0.1113 0.053 Uiso 1 1 calc R . .
C114 C 0.88088(16) 0.35621(15) -0.02023(13) 0.0345(5) Uani 1 1 d . . .
C115 C 0.84636(16) 0.31866(15) 0.03540(12) 0.0343(5) Uani 1 1 d . . .
C116 C 0.7791(3) 0.3050(3) -0.13389(19) 0.0777(12) Uani 1 1 d . . .
C117 C 0.8633(5) 0.2697(5) -0.1954(4) 0.092(2) Uiso 0.70 1 d P B 1
H612 H 0.8463 0.2658 -0.2326 0.138 Uiso 0.70 1 calc PR B 1
H611 H 0.8969 0.2173 -0.1878 0.138 Uiso 0.70 1 calc PR B 1
H613 H 0.9007 0.3031 -0.2054 0.138 Uiso 0.70 1 calc PR B 1
C118 C 0.8254(17) 0.3315(15) -0.1918(12) 0.134(7) Uiso 0.30 1 d P B 2
H616 H 0.8083 0.3195 -0.2268 0.200 Uiso 0.30 1 calc PR B 2
H614 H 0.8899 0.3056 -0.2040 0.200 Uiso 0.30 1 calc PR B 2
H615 H 0.8109 0.3883 -0.1858 0.200 Uiso 0.30 1 calc PR B 2
C119 C 0.7397(5) 0.3938(5) -0.1511(4) 0.103(2) Uiso 0.70 1 d P B 1
H618 H 0.7853 0.4191 -0.1617 0.154 Uiso 0.70 1 calc PR B 1
H619 H 0.6867 0.4230 -0.1130 0.154 Uiso 0.70 1 calc PR B 1
H617 H 0.7231 0.3931 -0.1889 0.154 Uiso 0.70 1 calc PR B 1
C120 C 0.6756(12) 0.3207(11) -0.1094(9) 0.092(5) Uiso 0.30 1 d P B 2
H621 H 0.6427 0.3724 -0.0852 0.137 Uiso 0.30 1 calc PR B 2
H622 H 0.6600 0.2805 -0.0805 0.137 Uiso 0.30 1 calc PR B 2
H620 H 0.6596 0.3188 -0.1474 0.137 Uiso 0.30 1 calc PR B 2
C121 C 0.7119(6) 0.2679(6) -0.1245(5) 0.117(3) Uiso 0.70 1 d P B 1
H625 H 0.6925 0.2767 -0.1615 0.176 Uiso 0.70 1 calc PR B 1
H623 H 0.6603 0.2905 -0.0834 0.176 Uiso 0.70 1 calc PR B 1
H624 H 0.7377 0.2114 -0.1221 0.176 Uiso 0.70 1 calc PR B 1
C122 C 0.8058(15) 0.2097(12) -0.1541(11) 0.120(6) Uiso 0.30 1 d P B 2
H628 H 0.8034 0.2030 -0.1971 0.180 Uiso 0.30 1 calc PR B 2
H626 H 0.7631 0.1887 -0.1208 0.180 Uiso 0.30 1 calc PR B 2
H627 H 0.8664 0.1814 -0.1561 0.180 Uiso 0.30 1 calc PR B 2
C123 C 0.94509(17) 0.39904(15) -0.02474(13) 0.0364(6) Uani 1 1 d . . .
H629 H 0.9730 0.3791 0.0074 0.044 Uiso 1 1 calc R . .
H630 H 0.9934 0.3861 -0.0692 0.044 Uiso 1 1 calc R . .
C124 C 0.5963(5) 0.5355(4) 0.0634(4) 0.1362(9) Uani 1 1 d . . .
C125 C 0.5483(5) 0.5660(4) 0.1267(4) 0.1362(9) Uani 1 1 d . . .
H125 H 0.5529 0.6129 0.1401 0.163 Uiso 1 1 calc R . .
C126 C 0.4935(5) 0.5315(4) 0.1723(4) 0.1362(9) Uani 1 1 d . . .
H126 H 0.4590 0.5562 0.2156 0.163 Uiso 1 1 calc R . .
C127 C 0.4880(5) 0.4660(4) 0.1573(4) 0.1362(9) Uani 1 1 d . . .
H127 H 0.4506 0.4425 0.1898 0.163 Uiso 1 1 calc R . .
C128 C 0.5338(5) 0.4317(4) 0.0976(4) 0.1362(9) Uani 1 1 d . . .
H128 H 0.5294 0.3834 0.0869 0.163 Uiso 1 1 calc R . .
C129 C 0.5869(5) 0.4645(4) 0.0512(4) 0.1362(9) Uani 1 1 d . . .
H129 H 0.6195 0.4383 0.0083 0.163 Uiso 1 1 calc R . .
C130 C 0.6482(5) 0.5751(4) 0.0132(3) 0.1362(9) Uani 1 1 d . . .
H700 H 0.6131 0.6037 -0.0120 0.204 Uiso 1 1 calc R . .
H701 H 0.7035 0.5363 -0.0164 0.204 Uiso 1 1 calc R . .
H702 H 0.6631 0.6120 0.0343 0.204 Uiso 1 1 calc R . .
C131 C 0.5801(7) 0.4052(7) 0.4616(5) 0.190(4) Uiso 1 1 d . . .
C132 C 0.4936(5) 0.3861(5) 0.4901(4) 0.134(2) Uiso 1 1 d . . .
C133 C 0.4100(7) 0.4478(6) 0.5267(5) 0.185(3) Uiso 1 1 d . . .
C134 C 0.4181(4) 0.5259(4) 0.5321(3) 0.1128(18) Uiso 1 1 d . . .
C135 C 0.5093(7) 0.5362(5) 0.5008(5) 0.165(3) Uiso 1 1 d . . .
C136 C 0.598(2) -0.0313(19) -0.0317(17) 0.244(13) Uiso 0.50 1 d P . .
C137 C 0.613(2) 0.0057(18) -0.0091(14) 0.211(10) Uiso 0.50 1 d P . .
C138 C 0.670(2) 0.0320(15) -0.0291(14) 0.192(8) Uiso 0.50 1 d P . .
C139 C 0.7256(17) 0.0433(11) -0.0410(11) 0.152(6) Uiso 0.50 1 d P . .
C140 C 0.6811(8) -0.0117(7) -0.0722(7) 0.085(3) Uiso 0.50 1 d P . .
C141 C 0.7326(13) 0.0143(9) -0.0809(9) 0.128(4) Uiso 0.50 1 d P . .
C142 C 0.806(2) 0.0393(15) -0.0830(14) 0.201(9) Uiso 0.50 1 d P . .
C143 C 0.6808(12) -0.0310(10) -0.0991(11) 0.111(4) Uiso 0.50 1 d P . .
C144 C 0.658(2) -0.0562(18) -0.1065(18) 0.114(9) Uiso 0.25 1 d P . .
C145 C 0.7014(11) -0.0551(8) -0.1367(9) 0.103(4) Uiso 0.50 1 d P . .
C146 C 0.7376(9) -0.0759(7) -0.1840(7) 0.108(3) Uiso 0.50 1 d P . .
C147 C 0.8015(7) -0.0658(6) -0.2025(5) 0.081(2) Uiso 0.50 1 d P . .
C148 C 0.7610(11) -0.0369(9) -0.1488(8) 0.126(4) Uiso 0.50 1 d P . .
C149 C 0.8379(11) -0.0366(10) -0.1827(8) 0.121(5) Uiso 0.50 1 d P . .
C150 C 0.8320(12) -0.0125(11) -0.1555(12) 0.126(5) Uiso 0.50 1 d P . .
C151 C 0.8046(12) 0.0072(10) -0.1156(11) 0.119(4) Uiso 0.50 1 d P . .
C152 C 0.879(3) 0.023(2) -0.1022(19) 0.165(13) Uiso 0.25 1 d P . .
O3 O 0.58378(11) 0.10150(10) 0.44045(8) 0.0331(4) Uani 1 1 d . . .
H402 H 0.5687 0.1094 0.4812 0.040 Uiso 1 1 calc R . .

loop_
_atom_site_aniso_label
_atom_site_aniso_U_11
_atom_site_aniso_U_22
_atom_site_aniso_U_33
_atom_site_aniso_U_23
_atom_site_aniso_U_13
_atom_site_aniso_U_12
O1 0.0301(9) 0.0276(9) 0.0473(10) -0.0010(7) -0.0206(8) -0.0041(7)
C1 0.0299(12) 0.0275(11) 0.0239(11) 0.0050(9) -0.0107(9) -0.0115(9)
O2 0.0340(9) 0.0366(10) 0.0475(11) 0.0091(8) -0.0226(8) -0.0180(8)
C2 0.0330(12) 0.0279(12) 0.0273(12) 0.0064(9) -0.0136(10) -0.0093(10)
C3 0.0305(12) 0.0327(13) 0.0312(12) 0.0090(10) -0.0148(10) -0.0095(10)
O4 0.0342(9) 0.0318(9) 0.0317(9) 0.0023(7) -0.0073(7) -0.0114(7)
C4 0.0314(12) 0.0330(12) 0.0294(12) 0.0063(10) -0.0157(10) -0.0116(10)
O5 0.0314(9) 0.0323(9) 0.0293(9) -0.0007(7) -0.0086(7) -0.0033(7)
C5 0.0285(11) 0.0275(11) 0.0247(11) 0.0052(9) -0.0092(9) -0.0112(9)
O6 0.0425(10) 0.0369(10) 0.0336(9) 0.0074(8) -0.0142(8) -0.0134(8)
C6 0.0231(11) 0.0287(12) 0.0261(11) 0.0047(9) -0.0092(9) -0.0082(9)
O7 0.0421(10) 0.0403(10) 0.0343(10) 0.0055(8) -0.0127(8) -0.0116(8)
C7 0.0353(14) 0.0391(14) 0.0428(15) 0.0049(11) -0.0222(12) -0.0064(11)
O8 0.0383(10) 0.0466(11) 0.0429(11) 0.0052(9) -0.0091(8) -0.0129(9)
C8 0.0412(16) 0.0470(17) 0.077(2) -0.0047(16) -0.0310(16) 0.0015(13)
O9 0.0339(10) 0.0406(10) 0.0440(11) 0.0052(8) -0.0086(8) -0.0134(8)
C9 0.0538(19) 0.073(2) 0.0542(19) 0.0111(17) -0.0338(16) 0.0007(17)
O10 0.0443(11) 0.0422(11) 0.0405(10) 0.0056(8) -0.0189(9) -0.0175(9)
C10 0.0341(15) 0.062(2) 0.071(2) 0.0061(17) -0.0206(15) -0.0148(14)
C11 0.0309(12) 0.0298(12) 0.0280(12) 0.0023(9) -0.0115(10) -0.0094(10)
C12 0.0282(11) 0.0259(11) 0.0275(11) -0.0016(9) -0.0099(9) -0.0072(9)
C13 0.0325(12) 0.0287(12) 0.0323(12) 0.0019(10) -0.0166(10) -0.0079(10)
C14 0.0301(12) 0.0301(12) 0.0342(13) -0.0036(10) -0.0128(10) -0.0093(10)
C15 0.0348(13) 0.0278(12) 0.0319(12) 0.0013(10) -0.0128(10) -0.0141(10)
C16 0.0320(12) 0.0263(11) 0.0285(12) -0.0006(9) -0.0132(10) -0.0086(9)
C17 0.0266(11) 0.0261(11) 0.0307(12) -0.0022(9) -0.0123(9) -0.0074(9)
C18 0.0362(14) 0.0401(14) 0.0494(16) 0.0070(12) -0.0229(12) -0.0164(11)
C19 0.0406(17) 0.055(2) 0.116(3) 0.019(2) -0.038(2) -0.0146(15)
C20 0.064(2) 0.103(3) 0.065(2) -0.008(2) -0.0354(19) -0.040(2)
C21 0.0450(17) 0.061(2) 0.081(2) 0.0203(18) -0.0298(17) -0.0297(16)
C22 0.0360(13) 0.0234(11) 0.0360(13) 0.0020(9) -0.0180(11) -0.0104(10)
C23 0.0331(12) 0.0255(11) 0.0343(13) 0.0056(9) -0.0185(10) -0.0094(10)
C24 0.0409(14) 0.0312(13) 0.0421(14) 0.0078(11) -0.0240(12) -0.0193(11)
C25 0.0355(13) 0.0321(13) 0.0408(14) 0.0117(11) -0.0201(11) -0.0179(10)
C26 0.0324(12) 0.0254(11) 0.0346(13) 0.0056(9) -0.0151(10) -0.0107(10)
C27 0.0269(11) 0.0206(10) 0.0333(12) 0.0031(9) -0.0142(10) -0.0060(9)
C28 0.0264(11) 0.0223(11) 0.0358(13) 0.0043(9) -0.0147(10) -0.0086(9)
C29 0.0408(14) 0.0434(15) 0.0485(16) 0.0152(12) -0.0212(12) -0.0252(12)
C30 0.0446(16) 0.0600(19) 0.0508(17) 0.0190(14) -0.0187(14) -0.0301(15)
C31 0.0438(17) 0.076(2) 0.067(2) 0.0213(18) -0.0305(16) -0.0323(16)
C32 0.061(2) 0.0485(18) 0.073(2) 0.0122(16) -0.0213(17) -0.0374(16)
C33 0.0304(12) 0.0236(11) 0.0338(12) 0.0046(9) -0.0157(10) -0.0105(9)
C34 0.0306(12) 0.0262(11) 0.0317(12) 0.0035(9) -0.0151(10) -0.0100(9)
C35 0.0455(15) 0.0312(13) 0.0334(13) 0.0051(10) -0.0116(11) -0.0196(11)
C36 0.0496(16) 0.0347(14) 0.0334(14) 0.0001(11) -0.0060(12) -0.0171(12)
C37 0.0458(15) 0.0257(12) 0.0359(14) -0.0015(10) -0.0129(12) -0.0108(11)
C38 0.0335(12) 0.0248(11) 0.0325(12) 0.0040(9) -0.0176(10) -0.0092(9)
C39 0.0258(11) 0.0272(11) 0.0270(11) 0.0016(9) -0.0127(9) -0.0076(9)
C40 0.082(2) 0.0461(18) 0.0401(17) -0.0092(14) 0.0097(16) -0.0316(18)
C41 0.161(5) 0.095(3) 0.039(2) -0.001(2) -0.011(2) -0.067(3)
C42 0.086(3) 0.071(3) 0.088(3) -0.016(2) 0.036(3) -0.020(2)
C43 0.155(5) 0.071(3) 0.059(2) -0.016(2) 0.044(3) -0.068(3)
C44 0.0357(12) 0.0227(11) 0.0315(12) 0.0035(9) -0.0175(10) -0.0100(9)
C45 0.0321(12) 0.0223(11) 0.0310(12) 0.0026(9) -0.0153(10) -0.0101(9)
C46 0.0384(13) 0.0262(12) 0.0295(12) -0.0007(9) -0.0130(10) -0.0093(10)
C47 0.0370(13) 0.0233(11) 0.0362(13) -0.0022(10) -0.0177(11) -0.0032(10)
C48 0.0390(13) 0.0238(11) 0.0351(13) 0.0047(10) -0.0203(11) -0.0067(10)
C49 0.0318(12) 0.0264(11) 0.0302(12) 0.0043(9) -0.0132(10) -0.0133(10)
C50 0.0246(11) 0.0225(11) 0.0323(12) 0.0008(9) -0.0121(9) -0.0066(9)
C51 0.0440(15) 0.0301(13) 0.0408(15) -0.0054(11) -0.0198(12) 0.0037(11)
C52 0.0485(18) 0.0555(19) 0.0455(17) -0.0067(14) -0.0112(14) 0.0132(15)
C53 0.068(2) 0.0278(14) 0.068(2) -0.0066(14) -0.0264(18) 0.0038(14)
C54 0.0458(17) 0.060(2) 0.065(2) -0.0159(17) -0.0280(16) 0.0086(15)
C55 0.0301(12) 0.0274(12) 0.0301(12) 0.0058(9) -0.0136(10) -0.0116(9)
C56 0.0379(15) 0.066(2) 0.0539(18) 0.0053(16) -0.0196(14) -0.0165(14)
C57 0.071(2) 0.074(3) 0.074(3) -0.024(2) -0.013(2) -0.033(2)
C58 0.074(3) 0.049(2) 0.108(3) 0.001(2) -0.012(2) -0.035(2)
C59 0.051(2) 0.071(2) 0.067(2) 0.0185(19) -0.0015(17) -0.0234(18)
C60 0.0453(18) 0.058(2) 0.057(2) -0.0056(16) -0.0072(15) -0.0079(15)
C61 0.0389(15) 0.0396(16) 0.069(2) 0.0046(14) -0.0196(15) -0.0083(13)
C62 0.073(3) 0.118(4) 0.065(3) 0.024(2) -0.026(2) -0.011(3)
C63 0.0263(12) 0.0358(13) 0.0312(12) 0.0008(10) -0.0076(10) -0.0106(10)
C64 0.0346(13) 0.0433(15) 0.0279(12) 0.0009(11) -0.0057(10) -0.0118(11)
C65 0.0391(14) 0.0419(15) 0.0310(13) 0.0064(11) -0.0079(11) -0.0095(12)
C66 0.0371(14) 0.0324(13) 0.0338(13) 0.0032(10) -0.0075(11) -0.0097(11)
C67 0.0266(12) 0.0365(13) 0.0298(12) 0.0007(10) -0.0075(10) -0.0131(10)
C68 0.0273(12) 0.0352(13) 0.0278(12) 0.0038(10) -0.0109(9) -0.0126(10)
C69 0.065(2) 0.0530(19) 0.0345(15) 0.0124(13) -0.0120(14) -0.0079(16)
C70 0.080(3) 0.166(5) 0.068(3) 0.065(3) -0.044(2) -0.050(3)
C71 0.079(2) 0.072(2) 0.0439(18) 0.0236(16) -0.0152(17) -0.039(2)
C72 0.273(9) 0.057(3) 0.051(2) 0.019(2) -0.030(4) 0.034(4)
C73 0.0355(13) 0.0341(13) 0.0332(13) -0.0004(10) -0.0108(11) -0.0157(11)
C74 0.0366(13) 0.0318(13) 0.0279(12) -0.0049(10) -0.0087(10) -0.0129(10)
C75 0.0441(14) 0.0325(13) 0.0294(12) -0.0017(10) -0.0113(11) -0.0151(11)
C76 0.0434(15) 0.0326(13) 0.0356(14) -0.0053(11) -0.0144(12) -0.0107(11)
C77 0.0359(13) 0.0339(13) 0.0352(13) -0.0082(11) -0.0050(11) -0.0121(11)
C78 0.0420(14) 0.0327(13) 0.0298(13) -0.0050(10) -0.0063(11) -0.0154(11)
C79 0.0372(13) 0.0336(13) 0.0286(12) -0.0013(10) -0.0106(10) -0.0121(11)
C80 0.0433(16) 0.0394(15) 0.0504(17) -0.0027(13) -0.0133(13) -0.0038(13)
C81 0.0467(19) 0.072(3) 0.088(3) 0.004(2) -0.0210(19) -0.0044(18)
C82 0.080(3) 0.105(4) 0.063(3) 0.010(2) -0.030(2) 0.016(3)
C83 0.078(3) 0.0365(19) 0.160(5) 0.008(2) -0.050(3) -0.0071(18)
C84 0.0473(16) 0.0399(15) 0.0287(13) -0.0034(11) -0.0014(11) -0.0128(12)
C85 0.0445(15) 0.0401(15) 0.0276(13) 0.0038(11) -0.0027(11) -0.0119(12)
C86 0.0438(15) 0.0329(14) 0.0386(15) 0.0055(11) 0.0018(12) -0.0057(12)
C87 0.0379(15) 0.0396(15) 0.0440(16) 0.0124(12) -0.0015(12) -0.0085(12)
C88 0.0385(14) 0.0390(15) 0.0414(15) 0.0137(12) -0.0052(12) -0.0122(12)
C89 0.0390(14) 0.0354(14) 0.0316(13) 0.0099(11) -0.0060(11) -0.0080(11)
C90 0.0340(13) 0.0392(14) 0.0286(13) 0.0044(10) -0.0039(10) -0.0072(11)
C91 0.0389(16) 0.054(2) 0.075(2) 0.0224(17) -0.0038(16) -0.0072(14)
C98 0.0379(14) 0.0358(14) 0.0399(15) 0.0131(11) -0.0059(12) -0.0098(11)
C99 0.0368(14) 0.0275(13) 0.0441(15) 0.0129(11) -0.0108(12) -0.0086(11)
C100 0.0346(14) 0.0362(14) 0.0505(17) 0.0161(12) -0.0096(12) -0.0106(11)
C101 0.0437(15) 0.0411(15) 0.0529(17) 0.0201(13) -0.0192(13) -0.0211(13)
C102 0.0519(17) 0.0410(15) 0.0466(16) 0.0091(13) -0.0153(13) -0.0231(13)
C103 0.0390(14) 0.0309(13) 0.0457(15) 0.0090(11) -0.0115(12) -0.0140(11)
C104 0.0347(13) 0.0285(13) 0.0452(15) 0.0102(11) -0.0128(11) -0.0105(10)
C105 0.0549(19) 0.063(2) 0.069(2) 0.0252(17) -0.0279(17) -0.0353(17)
C106 0.052(2) 0.113(4) 0.086(3) 0.021(3) -0.025(2) -0.044(2)
C107 0.093(3) 0.071(3) 0.151(5) 0.044(3) -0.067(3) -0.057(2)
C108 0.078(3) 0.112(4) 0.076(3) 0.024(2) -0.038(2) -0.057(3)
C109 0.0435(15) 0.0302(13) 0.0501(16) -0.0021(12) -0.0090(13) -0.0134(12)
C110 0.0320(13) 0.0360(14) 0.0391(14) -0.0050(11) -0.0042(11) -0.0120(11)
C111 0.0467(17) 0.0567(19) 0.0444(16) -0.0101(14) -0.0077(13) -0.0253(14)
C112 0.0542(18) 0.063(2) 0.0430(16) -0.0064(14) -0.0163(14) -0.0238(16)
C113 0.0468(16) 0.0469(16) 0.0335(14) -0.0017(12) -0.0086(12) -0.0176(13)
C114 0.0296(12) 0.0321(13) 0.0343(13) -0.0036(10) -0.0065(10) -0.0067(10)
C115 0.0295(12) 0.0324(13) 0.0341(13) -0.0023(10) -0.0085(10) -0.0055(10)
C116 0.088(3) 0.112(4) 0.054(2) -0.003(2) -0.032(2) -0.052(3)
C123 0.0287(12) 0.0371(14) 0.0337(13) -0.0007(11) -0.0027(10) -0.0090(10)
C124 0.157(2) 0.120(2) 0.122(2) 0.0089(17) -0.0338(18) -0.0578(18)
C125 0.157(2) 0.120(2) 0.122(2) 0.0089(17) -0.0338(18) -0.0578(18)
C126 0.157(2) 0.120(2) 0.122(2) 0.0089(17) -0.0338(18) -0.0578(18)
C127 0.157(2) 0.120(2) 0.122(2) 0.0089(17) -0.0338(18) -0.0578(18)
C128 0.157(2) 0.120(2) 0.122(2) 0.0089(17) -0.0338(18) -0.0578(18)
C129 0.157(2) 0.120(2) 0.122(2) 0.0089(17) -0.0338(18) -0.0578(18)
C130 0.157(2) 0.120(2) 0.122(2) 0.0089(17) -0.0338(18) -0.0578(18)
O3 0.0292(9) 0.0383(10) 0.0318(9) 0.0021(7) -0.0079(7) -0.0157(7)

loop_
_atom_type_symbol
_atom_type_description
_atom_type_scat_dispersion_real
_atom_type_scat_dispersion_imag
_atom_type_scat_source
C C 0.0033 0.0016 'International Tables Vol C Tables 4.2.6.8 and 6.1.1.4'
H H 0.0000 0.0000 'International Tables Vol C Tables 4.2.6.8 and 6.1.1.4'
O O 0.0106 0.0060 'International Tables Vol C Tables 4.2.6.8 and 6.1.1.4'

loop_
_geom_angle_atom_site_label_1
_geom_angle_atom_site_label_2
_geom_angle_atom_site_label_3
_geom_angle
_geom_angle_site_symmetry_1
_geom_angle_site_symmetry_3
C6 C1 C2 118.2(2) . .
C6 C1 C55 122.4(2) . .
C2 C1 C55 119.3(2) . .
C3 C2 C1 122.7(2) . .
C2 C3 C4 116.6(2) . .
C2 C3 C7 123.0(2) . .
C4 C3 C7 120.4(2) . .
C5 C4 C3 122.8(2) . .
C4 C5 C6 117.9(2) . .
C4 C5 C11 120.4(2) . .
C6 C5 C11 121.7(2) . .
O1 C6 C1 119.6(2) . .
O1 C6 C5 119.4(2) . .
C1 C6 C5 121.0(2) . .
C9 C7 C8 109.6(3) . .
C9 C7 C3 109.9(2) . .
C8 C7 C3 112.7(2) . .
C9 C7 C10 109.2(3) . .
C8 C7 C10 107.1(3) . .
C3 C7 C10 108.1(2) . .
C12 C11 C5 115.28(19) . .
C13 C12 C17 118.1(2) . .
C13 C12 C11 119.9(2) . .
C17 C12 C11 122.0(2) . .
C12 C13 C14 123.0(2) . .
C15 C14 C13 116.6(2) . .
C15 C14 C18 123.0(2) . .
C13 C14 C18 120.4(2) . .
C14 C15 C16 122.7(2) . .
C17 C16 C15 118.2(2) . .
C17 C16 C22 121.9(2) . .
C15 C16 C22 119.9(2) . .
O2 C17 C12 120.0(2) . .
O2 C17 C16 119.0(2) . .
C12 C17 C16 121.0(2) . .
C20 C18 C21 109.0(3) . .
C20 C18 C14 109.8(2) . .
C21 C18 C14 112.3(2) . .
C20 C18 C19 109.0(3) . .
C21 C18 C19 108.0(3) . .
C14 C18 C19 108.7(2) . .
C23 C22 C16 115.52(19) . .
C24 C23 C28 117.7(2) . .
C24 C23 C22 120.6(2) . .
C28 C23 C22 121.7(2) . .
C23 C24 C25 123.0(2) . .
C26 C25 C24 116.9(2) . .
C26 C25 C29 123.3(2) . .
C24 C25 C29 119.7(2) . .
C25 C26 C27 122.3(2) . .
C28 C27 C26 118.3(2) . .
C28 C27 C33 121.9(2) . .
C26 C27 C33 119.7(2) . .
O3 C28 C27 119.3(2) . .
O3 C28 C23 119.6(2) . .
C27 C28 C23 121.0(2) . .
C31 C29 C30 107.7(3) . .
C31 C29 C32 109.8(3) . .
C30 C29 C32 108.9(2) . .
C31 C29 C25 108.5(2) . .
C30 C29 C25 112.0(2) . .
C32 C29 C25 109.9(2) . .
C34 C33 C27 116.89(18) . .
C39 C34 C35 118.4(2) . .
C39 C34 C33 121.5(2) . .
C35 C34 C33 120.0(2) . .
C36 C35 C34 122.6(2) . .
C35 C36 C37 116.8(2) . .
C35 C36 C40 123.4(2) . .
C37 C36 C40 119.7(2) . .
C38 C37 C36 122.8(2) . .
C37 C38 C39 118.0(2) . .
C37 C38 C44 120.4(2) . .
C39 C38 C44 121.4(2) . .
O4 C39 C34 119.5(2) . .
O4 C39 C38 119.2(2) . .
C34 C39 C38 121.1(2) . .
C43 C40 C42 108.6(4) . .
C43 C40 C41 110.0(4) . .
C42 C40 C41 108.3(4) . .
C43 C40 C36 111.7(3) . .
C42 C40 C36 110.2(3) . .
C41 C40 C36 107.9(3) . .
C38 C44 C45 117.58(19) . .
C50 C45 C46 118.1(2) . .
C50 C45 C44 121.6(2) . .
C46 C45 C44 120.1(2) . .
C47 C46 C45 122.8(2) . .
C46 C47 C48 116.4(2) . .
C46 C47 C51 124.0(2) . .
C48 C47 C51 119.6(2) . .
C49 C48 C47 122.8(2) . .
C48 C49 C50 118.2(2) . .
C48 C49 C55 120.6(2) . .
C50 C49 C55 121.2(2) . .
O5 C50 C45 119.4(2) . .
O5 C50 C49 119.6(2) . .
C45 C50 C49 121.0(2) . .
C52 C51 C47 111.6(2) . .
C52 C51 C53 108.9(3) . .
C47 C51 C53 109.6(2) . .
C52 C51 C54 107.6(3) . .
C47 C51 C54 109.8(2) . .
C53 C51 C54 109.4(3) . .
C1 C55 C49 113.31(19) . .
C61 C56 C57 118.4(3) . .
C61 C56 C62 120.1(4) . .
C57 C56 C62 121.5(4) . .
C56 C57 C58 120.5(4) . .
C59 C58 C57 120.4(4) . .
C60 C59 C58 119.4(4) . .
C59 C60 C61 119.8(3) . .
C56 C61 C60 121.4(3) . .
C64 C63 C68 118.0(2) . .
C64 C63 C123 120.2(2) . .
C68 C63 C123 121.8(2) . .
C63 C64 C65 122.9(2) . .
C66 C65 C64 116.8(2) . .
C66 C65 C69 122.7(3) . .
C64 C65 C69 120.4(3) . .
C65 C66 C67 122.3(2) . .
C68 C67 C66 119.1(2) . .
C68 C67 C73 121.2(2) . .
C66 C67 C73 119.7(2) . .
C67 C68 O6 118.7(2) . .
C67 C68 C63 120.6(2) . .
O6 C68 C63 120.6(2) . .
C72 C69 C71 109.0(4) . .
C72 C69 C65 111.9(3) . .
C71 C69 C65 110.0(3) . .
C72 C69 C70 111.0(4) . .
C71 C69 C70 107.0(3) . .
C65 C69 C70 107.8(3) . .
C67 C73 C74 114.5(2) . .
C75 C74 C79 118.3(2) . .
C75 C74 C73 120.5(2) . .
C79 C74 C73 121.1(2) . .
C74 C75 C76 123.1(2) . .
C75 C76 C77 116.4(2) . .
C75 C76 C80 120.0(2) . .
C77 C76 C80 123.6(2) . .
C76 C77 C78 122.7(2) . .
C77 C78 C79 118.4(2) . .
C77 C78 C84 120.4(2) . .
C79 C78 C84 121.0(2) . .
O7 C79 C78 120.3(2) . .
O7 C79 C74 119.3(2) . .
C78 C79 C74 120.4(2) . .
C82 C80 C83 110.6(4) . .
C82 C80 C81 107.3(3) . .
C83 C80 C81 108.2(3) . .
C82 C80 C76 109.8(3) . .
C83 C80 C76 108.7(3) . .
C81 C80 C76 112.1(3) . .
C85 C84 C78 116.9(2) . .
C86 C85 C90 117.6(3) . .
C86 C85 C84 120.5(3) . .
C90 C85 C84 121.8(3) . .
C85 C86 C87 123.1(3) . .
C88 C87 C86 116.7(3) . .
C88 C87 C91 122.4(3) . .
C86 C87 C91 120.8(3) . .
C87 C88 C89 122.7(3) . .
C90 C89 C88 118.2(2) . .
C90 C89 C98 121.7(2) . .
C88 C89 C98 120.0(3) . .
O8 C90 C89 118.4(2) . .
O8 C90 C85 120.1(3) . .
C89 C90 C85 121.5(2) . .
C96 C91 C93 125.6(8) . .
C96 C91 C95 43.7(7) . .
C93 C91 C95 114.3(5) . .
C96 C91 C87 119.6(8) . .
C93 C91 C87 114.8(4) . .
C95 C91 C87 109.8(3) . .
C96 C91 C92 120.3(9) . .
C93 C91 C92 34.1(4) . .
C95 C91 C92 138.1(5) . .
C87 C91 C92 110.1(5) . .
C96 C91 C97 58.4(8) . .
C93 C91 C97 106.7(4) . .
C95 C91 C97 102.1(4) . .
C87 C91 C97 108.0(4) . .
C92 C91 C97 76.9(5) . .
C96 C91 C94 106.6(10) . .
C93 C91 C94 55.5(6) . .
C95 C91 C94 68.4(6) . .
C87 C91 C94 104.7(6) . .
C92 C91 C94 89.7(7) . .
C97 C91 C94 147.2(6) . .
C99 C98 C89 116.1(2) . .
C104 C99 C100 118.1(3) . .
C104 C99 C98 121.7(3) . .
C100 C99 C98 120.1(2) . .
C101 C100 C99 122.9(3) . .
C100 C101 C102 116.5(3) . .
C100 C101 C105 123.1(3) . .
C102 C101 C105 120.2(3) . .
C103 C102 C101 123.2(3) . .
C102 C103 C104 118.1(3) . .
C102 C103 C109 120.5(3) . .
C104 C103 C109 121.4(2) . .
O9 C104 C99 119.5(3) . .
O9 C104 C103 119.7(2) . .
C99 C104 C103 120.8(3) . .
C107 C105 C108 110.7(4) . .
C107 C105 C101 108.0(3) . .
C108 C105 C101 110.6(3) . .
C107 C105 C106 108.1(3) . .
C108 C105 C106 107.7(3) . .
C101 C105 C106 111.8(3) . .
C103 C109 C110 116.7(2) . .
C111 C110 C115 118.0(3) . .
C111 C110 C109 120.6(3) . .
C115 C110 C109 121.1(3) . .
C110 C111 C112 122.9(3) . .
C113 C112 C111 116.4(3) . .
C113 C112 C116 120.5(3) . .
C111 C112 C116 123.0(3) . .
C114 C113 C112 122.8(3) . .
C113 C114 C115 118.2(2) . .
C113 C114 C123 120.0(2) . .
C115 C114 C123 121.7(2) . .
O10 C115 C114 119.6(2) . .
O10 C115 C110 119.4(2) . .
C114 C115 C110 121.0(2) . .
C118 C116 C121 126.0(11) . .
C118 C116 C117 43.5(10) . .
C121 C116 C117 112.1(6) . .
C118 C116 C112 118.8(11) . .
C121 C116 C112 115.0(5) . .
C117 C116 C112 110.1(4) . .
C118 C116 C120 121.8(13) . .
C121 C116 C120 36.2(7) . .
C117 C116 C120 138.3(8) . .
C112 C116 C120 109.5(7) . .
C118 C116 C119 59.5(11) . .
C121 C116 C119 107.2(6) . .
C117 C116 C119 102.9(5) . .
C112 C116 C119 108.7(4) . .
C120 C116 C119 76.1(8) . .
C118 C116 C122 103.3(13) . .
C121 C116 C122 57.2(8) . .
C117 C116 C122 64.1(8) . .
C112 C116 C122 104.9(8) . .
C120 C116 C122 93.4(10) . .
C119 C116 C122 146.4(8) . .
C63 C123 C114 115.3(2) . .
C125 C124 C129 112.9(7) . .
C125 C124 C130 122.9(7) . .
C129 C124 C130 124.1(7) . .
C124 C125 C126 122.5(7) . .
C127 C126 C125 121.1(8) . .
C126 C127 C128 120.4(8) . .
C127 C128 C129 120.3(7) . .
C128 C129 C124 122.9(7) . .
C134 C131 C135 66.1(7) 2_666 2_666
C134 C131 C132 122.1(9) 2_666 .
C135 C131 C132 56.0(6) 2_666 .
C135 C132 C133 58.6(6) 2_666 .
C135 C132 C131 60.9(6) 2_666 .
C133 C132 C131 119.5(8) . .
C135 C133 C132 59.2(6) 2_666 .
C135 C133 C134 55.7(6) 2_666 .
C132 C133 C134 114.9(8) . .
C131 C134 C135 124.4(9) 2_666 2_666
C131 C134 C133 176.5(9) 2_666 .
C135 C134 C133 59.2(6) 2_666 .
C131 C134 C135 63.8(6) 2_666 .
C135 C134 C135 60.6(7) 2_666 .
C133 C134 C135 119.7(8) . .
C134 C135 C133 65.2(7) 2_666 2_666
C134 C135 C132 127.3(9) 2_666 2_666
C133 C135 C132 62.2(6) 2_666 2_666
C134 C135 C135 65.4(8) 2_666 2_666
C133 C135 C135 130.6(13) 2_666 2_666
C132 C135 C135 167.3(13) 2_666 2_666
C134 C135 C131 169.5(9) 2_666 2_666
C133 C135 C131 125.3(9) 2_666 2_666
C132 C135 C131 63.2(7) 2_666 2_666
C135 C135 C131 104.1(11) 2_666 2_666
C134 C135 C134 119.4(7) 2_666 .
C133 C135 C134 175.4(10) 2_666 .
C132 C135 C134 113.3(9) 2_666 .
C135 C135 C134 54.0(7) 2_666 .
C131 C135 C134 50.1(6) 2_666 .
C137 C136 C140 64(3) . .
C137 C136 C144 117(4) . .
C140 C136 C144 52.7(16) . .
C137 C136 C143 90(3) . .
C140 C136 C143 25.9(9) . .
C144 C136 C143 27.0(13) . .
C137 C136 C138 27(2) . .
C140 C136 C138 37.4(11) . .
C144 C136 C138 90(2) . .
C143 C136 C138 62.9(15) . .
C136 C137 C138 130(4) . .
C136 C137 C140 76(3) . .
C138 C137 C140 54.1(19) . .
C136 C137 C143 58(3) . .
C138 C137 C143 71(2) . .
C140 C137 C143 17.7(9) . .
C139 C138 C137 166(4) . .
C139 C138 C140 106(3) . .
C137 C138 C140 74(3) . .
C139 C138 C141 53(2) . .
C137 C138 C141 128(3) . .
C140 C138 C141 53.9(16) . .
C139 C138 C143 108(3) . .
C137 C138 C143 73(2) . .
C140 C138 C143 4.7(10) . .
C141 C138 C143 55.2(17) . .
C139 C138 C136 154(3) . .
C137 C138 C136 23(2) . .
C140 C138 C136 50.8(16) . .
C141 C138 C136 105(2) . .
C143 C138 C136 50.0(13) . .
C138 C139 C141 75(2) . .
C138 C139 C142 152(3) . .
C141 C139 C142 77(2) . .
C138 C139 C151 117(3) . .
C141 C139 C151 41.9(16) . .
C142 C139 C151 34.8(13) . .
C138 C139 C140 40.9(19) . .
C141 C139 C140 34.9(15) . .
C142 C139 C140 111(2) . .
C151 C139 C140 76.0(12) . .
C143 C140 C141 119(3) . .
C143 C140 C138 168(3) . .
C141 C140 C138 64(2) . .
C143 C140 C144 20(3) . .
C141 C140 C144 138(2) . .
C138 C140 C144 156(2) . .
C143 C140 C137 125(3) . .
C141 C140 C137 116(2) . .
C138 C140 C137 51.9(16) . .
C144 C140 C137 106(2) . .
C143 C140 C136 86(3) . .
C141 C140 C136 156(2) . .
C138 C140 C136 92(2) . .
C144 C140 C136 66.0(18) . .
C137 C140 C136 39.9(15) . .
C143 C140 C145 12(2) . .
C141 C140 C145 107.4(15) . .
C138 C140 C145 168.2(19) . .
C144 C140 C145 31.1(14) . .
C137 C140 C145 137(2) . .
C136 C140 C145 97.1(18) . .
C143 C140 C148 52(2) . .
C141 C140 C148 67.7(13) . .
C138 C140 C148 132(2) . .
C144 C140 C148 70.9(17) . .
C137 C140 C148 177(2) . .
C136 C140 C148 136.6(19) . .
C145 C140 C148 39.9(7) . .
C143 C140 C139 150(3) . .
C141 C140 C139 31.8(13) . .
C138 C140 C139 33.0(16) . .
C144 C140 C139 170(2) . .
C137 C140 C139 84.0(19) . .
C136 C140 C139 123.8(19) . .
C145 C140 C139 139.1(13) . .
C148 C140 C139 99.4(12) . .
C139 C141 C140 113(3) . .
C139 C141 C151 103(3) . .
C140 C141 C151 141(2) . .
C139 C141 C138 52.1(18) . .
C140 C141 C138 62.1(19) . .
C151 C141 C138 154(3) . .
C139 C141 C142 61.7(19) . .
C140 C141 C142 168.8(19) . .
C151 C141 C142 41.2(15) . .
C138 C141 C142 114(2) . .
C139 C141 C143 137(3) . .
C140 C141 C143 23.6(11) . .
C151 C141 C143 119.3(19) . .
C138 C141 C143 85(2) . .
C142 C141 C143 160(2) . .
C139 C141 C148 171(3) . .
C140 C141 C148 74.2(14) . .
C151 C141 C148 68.8(15) . .
C138 C141 C148 136(2) . .
C142 C141 C148 110.0(19) . .
C143 C141 C148 51.0(10) . .
C139 C141 C150 124(3) . .
C140 C141 C150 120.8(17) . .
C151 C141 C150 21.9(12) . .
C138 C141 C150 176(2) . .
C142 C141 C150 62.8(17) . .
C143 C141 C150 98.1(13) . .
C148 C141 C150 47.2(9) . .
C151 C142 C152 96(4) . .
C151 C142 C139 94(3) . .
C152 C142 C139 157(4) . .
C151 C142 C141 52(2) . .
C152 C142 C141 144(4) . .
C139 C142 C141 41.8(13) . .
C151 C142 C150 17.0(18) . .
C152 C142 C150 81(3) . .
C139 C142 C150 110(2) . .
C141 C142 C150 68.6(17) . .
C140 C143 C144 141(5) . .
C140 C143 C145 158(4) . .
C144 C143 C145 59(3) . .
C140 C143 C148 104(3) . .
C144 C143 C148 113(4) . .
C145 C143 C148 54.0(17) . .
C140 C143 C141 37.8(18) . .
C144 C143 C141 174(3) . .
C145 C143 C141 121(2) . .
C148 C143 C141 67.3(13) . .
C140 C143 C136 68(2) . .
C144 C143 C136 73(4) . .
C145 C143 C136 132(3) . .
C148 C143 C136 168(2) . .
C141 C143 C136 106(2) . .
C140 C143 C146 150(3) . .
C144 C143 C146 67(4) . .
C145 C143 C146 8.4(16) . .
C148 C143 C146 45.8(10) . .
C141 C143 C146 113.0(13) . .
C136 C143 C146 140(2) . .
C140 C143 C138 7.8(17) . .
C144 C143 C138 140(4) . .
C145 C143 C138 161(3) . .
C148 C143 C138 106.9(18) . .
C141 C143 C138 39.6(13) . .
C136 C143 C138 67.1(17) . .
C146 C143 C138 152.5(16) . .
C140 C143 C137 37(2) . .
C144 C143 C137 105(4) . .
C145 C143 C137 164(3) . .
C148 C143 C137 142(2) . .
C141 C143 C137 74.7(17) . .
C136 C143 C137 31.7(13) . .
C146 C143 C137 172.0(18) . .
C138 C143 C137 35.4(11) . .
C143 C144 C145 67(3) . .
C143 C144 C140 19(3) . .
C145 C144 C140 86(3) . .
C143 C144 C136 80(4) . .
C145 C144 C136 147(4) . .
C140 C144 C136 61.3(18) . .
C143 C144 C146 89(4) . .
C145 C144 C146 22(2) . .
C140 C144 C146 107(2) . .
C136 C144 C146 168(3) . .
C143 C144 C148 45(3) . .
C145 C144 C148 23(2) . .
C140 C144 C148 62.9(15) . .
C136 C144 C148 124(3) . .
C146 C144 C148 44.4(11) . .
C144 C145 C143 54(3) . .
C144 C145 C146 141(4) . .
C143 C145 C146 164(3) . .
C144 C145 C148 141(4) . .
C143 C145 C148 88(2) . .
C146 C145 C148 77.2(17) . .
C144 C145 C140 63(3) . .
C143 C145 C140 10.1(17) . .
C146 C145 C140 155.1(18) . .
C148 C145 C140 77.9(13) . .
C144 C145 C147 173(3) . .
C143 C145 C147 129(2) . .
C146 C145 C147 35.6(10) . .
C148 C145 C147 41.7(11) . .
C140 C145 C147 119.5(11) . .
C145 C146 C147 111.8(17) . .
C145 C146 C148 54.9(12) . .
C147 C146 C148 57.0(10) . .
C145 C146 C144 16.9(17) . .
C147 C146 C144 128.3(17) . .
C148 C146 C144 71.6(15) . .
C145 C146 C143 7.1(14) . .
C147 C146 C143 104.9(12) . .
C148 C146 C143 48.0(10) . .
C144 C146 C143 24.0(11) . .
C146 C147 C149 136.9(15) . .
C146 C147 C148 71.6(13) . .
C149 C147 C148 65.3(12) . .
C146 C147 C145 32.6(9) . .
C149 C147 C145 104.3(12) . .
C148 C147 C145 39.1(10) . .
C146 C147 C150 122.9(13) . .
C149 C147 C150 14.1(12) . .
C148 C147 C150 51.3(11) . .
C145 C147 C150 90.4(10) . .
C145 C148 C147 99.2(17) . .
C145 C148 C149 155(2) . .
C147 C148 C149 56.4(12) . .
C145 C148 C146 47.9(11) . .
C147 C148 C146 51.4(10) . .
C149 C148 C146 107.8(17) . .
C145 C148 C143 38.3(12) . .
C147 C148 C143 137.5(19) . .
C149 C148 C143 166(2) . .
C146 C148 C143 86.2(15) . .
C145 C148 C150 173(2) . .
C147 C148 C150 87.5(17) . .
C149 C148 C150 31.1(11) . .
C146 C148 C150 139(2) . .
C143 C148 C150 135(2) . .
C145 C148 C151 141.1(19) . .
C147 C148 C151 119.5(17) . .
C149 C148 C151 63.0(13) . .
C146 C148 C151 170.8(18) . .
C143 C148 C151 103.0(16) . .
C150 C148 C151 32.0(9) . .
C145 C148 C141 100.0(16) . .
C147 C148 C141 160.7(18) . .
C149 C148 C141 104.5(16) . .
C146 C148 C141 147.7(17) . .
C143 C148 C141 61.8(13) . .
C150 C148 C141 73.3(14) . .
C151 C148 C141 41.5(9) . .
C145 C148 C140 62.2(13) . .
C147 C148 C140 161.2(17) . .
C149 C148 C140 141.8(16) . .
C146 C148 C140 110.1(14) . .
C143 C148 C140 24.0(9) . .
C150 C148 C140 111.0(15) . .
C151 C148 C140 79.0(11) . .
C141 C148 C140 38.1(8) . .
C145 C148 C144 16.1(16) . .
C147 C148 C144 115.1(19) . .
C149 C148 C144 169.0(19) . .
C146 C148 C144 64.0(16) . .
C143 C148 C144 22.6(14) . .
C150 C148 C144 157(2) . .
C151 C148 C144 125.0(17) . .
C141 C148 C144 84.2(16) . .
C140 C148 C144 46.2(13) . .
C150 C149 C147 143(3) . .
C150 C149 C148 85(2) . .
C147 C149 C148 58.3(12) . .
C150 C149 C151 15(2) . .
C147 C149 C151 128.6(15) . .
C148 C149 C151 70.3(12) . .
C149 C150 C151 152(4) . .
C149 C150 C148 64(2) . .
C151 C150 C148 89(2) . .
C149 C150 C142 171(3) . .
C151 C150 C142 19(2) . .
C148 C150 C142 108(2) . .
C149 C150 C147 22.9(19) . .
C151 C150 C147 130(2) . .
C148 C150 C147 41.2(9) . .
C142 C150 C147 149.2(17) . .
C149 C150 C141 123(3) . .
C151 C150 C141 30.0(17) . .
C148 C150 C141 59.5(12) . .
C142 C150 C141 48.5(15) . .
C147 C150 C141 100.7(11) . .
C149 C150 C152 151(3) . .
C151 C150 C152 52(2) . .
C148 C150 C152 139(2) . .
C142 C150 C152 34.9(13) . .
C147 C150 C152 167.9(16) . .
C141 C150 C152 82.0(18) . .
C150 C151 C142 144(4) . .
C150 C151 C141 128(3) . .
C142 C151 C141 87(3) . .
C150 C151 C152 102(3) . .
C142 C151 C152 46(2) . .
C141 C151 C152 130(3) . .
C150 C151 C149 12.6(17) . .
C142 C151 C149 156(3) . .
C141 C151 C149 116.3(18) . .
C152 C151 C149 113(2) . .
C150 C151 C148 58.9(19) . .
C142 C151 C148 156(3) . .
C141 C151 C148 69.7(14) . .
C152 C151 C148 157(2) . .
C149 C151 C148 46.7(9) . .
C150 C151 C139 163(3) . .
C142 C151 C139 52(2) . .
C141 C151 C139 35.4(13) . .
C152 C151 C139 95(2) . .
C149 C151 C139 151.7(16) . .
C148 C151 C139 105.1(15) . .
C142 C152 C151 39(2) . .
C142 C152 C150 64(3) . .
C151 C152 C150 26.3(10) . .

loop_
_geom_bond_atom_site_label_1
_geom_bond_atom_site_label_2
_geom_bond_distance
_geom_bond_site_symmetry_2
O1 C6 1.384(3) .
C1 C6 1.393(3) .
C1 C2 1.395(3) .
C1 C55 1.515(3) .
O2 C17 1.381(3) .
C2 C3 1.388(3) .
C3 C4 1.398(3) .
C3 C7 1.532(3) .
O4 C39 1.386(3) .
C4 C5 1.394(3) .
O5 C50 1.382(3) .
C5 C6 1.394(3) .
C5 C11 1.519(3) .
O6 C68 1.390(3) .
O7 C79 1.385(3) .
C7 C9 1.529(4) .
C7 C8 1.531(4) .
C7 C10 1.548(4) .
O8 C90 1.386(3) .
O9 C104 1.384(3) .
O10 C115 1.391(3) .
C11 C12 1.512(3) .
C12 C13 1.392(3) .
C12 C17 1.396(3) .
C13 C14 1.399(3) .
C14 C15 1.388(3) .
C14 C18 1.533(3) .
C15 C16 1.402(3) .
C16 C17 1.398(3) .
C16 C22 1.522(3) .
C18 C20 1.523(4) .
C18 C21 1.526(4) .
C18 C19 1.544(4) .
C22 C23 1.519(3) .
C23 C24 1.389(3) .
C23 C28 1.403(3) .
C24 C25 1.394(4) .
C25 C26 1.390(3) .
C25 C29 1.539(3) .
C26 C27 1.399(3) .
C27 C28 1.393(3) .
C27 C33 1.525(3) .
C28 O3 1.383(3) .
C29 C31 1.531(4) .
C29 C30 1.534(4) .
C29 C32 1.535(4) .
C33 C34 1.521(3) .
C34 C39 1.390(3) .
C34 C35 1.394(3) .
C35 C36 1.390(4) .
C36 C37 1.400(4) .
C36 C40 1.540(4) .
C37 C38 1.388(4) .
C38 C39 1.401(3) .
C38 C44 1.519(3) .
C40 C43 1.522(5) .
C40 C42 1.522(6) .
C40 C41 1.538(6) .
C44 C45 1.522(3) .
C45 C50 1.395(3) .
C45 C46 1.396(3) .
C46 C47 1.393(3) .
C47 C48 1.405(4) .
C47 C51 1.533(3) .
C48 C49 1.387(3) .
C49 C50 1.399(3) .
C49 C55 1.517(3) .
C51 C52 1.530(4) .
C51 C53 1.534(4) .
C51 C54 1.536(4) .
C56 C61 1.370(5) .
C56 C57 1.377(5) .
C56 C62 1.504(5) .
C57 C58 1.381(6) .
C58 C59 1.372(6) .
C59 C60 1.370(5) .
C60 C61 1.378(5) .
C63 C64 1.394(4) .
C63 C68 1.401(3) .
C63 C123 1.511(4) .
C64 C65 1.394(4) .
C65 C66 1.388(4) .
C65 C69 1.533(4) .
C66 C67 1.393(4) .
C67 C68 1.387(3) .
C67 C73 1.511(3) .
C69 C72 1.508(6) .
C69 C71 1.517(5) .
C69 C70 1.568(6) .
C73 C74 1.513(3) .
C74 C75 1.388(4) .
C74 C79 1.398(4) .
C75 C76 1.392(4) .
C76 C77 1.393(4) .
C76 C80 1.533(4) .
C77 C78 1.394(4) .
C78 C79 1.395(4) .
C78 C84 1.517(4) .
C80 C82 1.522(5) .
C80 C83 1.525(5) .
C80 C81 1.529(5) .
C84 C85 1.509(4) .
C85 C86 1.390(4) .
C85 C90 1.399(4) .
C86 C87 1.395(4) .
C87 C88 1.390(4) .
C87 C91 1.533(4) .
C88 C89 1.393(4) .
C89 C90 1.390(4) .
C89 C98 1.522(4) .
C91 C96 1.380(17) .
C91 C93 1.452(7) .
C91 C95 1.522(7) .
C91 C92 1.550(11) .
C91 C97 1.632(7) .
C91 C94 1.800(17) .
C98 C99 1.508(4) .
C99 C104 1.396(4) .
C99 C100 1.397(4) .
C100 C101 1.381(4) .
C101 C102 1.397(4) .
C101 C105 1.536(4) .
C102 C103 1.383(4) .
C103 C104 1.397(4) .
C103 C109 1.518(4) .
C105 C107 1.530(5) .
C105 C108 1.532(5) .
C105 C106 1.537(5) .
C109 C110 1.518(4) .
C110 C111 1.390(4) .
C110 C115 1.395(4) .
C111 C112 1.397(5) .
C112 C113 1.394(4) .
C112 C116 1.538(5) .
C113 C114 1.390(4) .
C114 C115 1.394(4) .
C114 C123 1.513(4) .
C116 C118 1.38(2) .
C116 C121 1.461(9) .
C116 C117 1.526(8) .
C116 C120 1.573(17) .
C116 C119 1.615(9) .
C116 C122 1.67(2) .
C124 C125 1.356(9) .
C124 C129 1.399(9) .
C124 C130 1.456(9) .
C125 C126 1.373(9) .
C126 C127 1.290(9) .
C127 C128 1.310(9) .
C128 C129 1.347(8) .
C131 C134 1.274(11) 2_666
C131 C135 1.490(13) 2_666
C131 C132 1.522(12) .
C132 C135 1.414(10) 2_666
C132 C133 1.455(11) .
C133 C135 1.404(12) 2_666
C133 C134 1.484(12) .
C134 C131 1.274(11) 2_666
C134 C135 1.351(11) 2_666
C134 C135 1.519(11) .
C135 C134 1.351(11) 2_666
C135 C133 1.404(12) 2_666
C135 C132 1.414(10) 2_666
C135 C135 1.455(17) 2_666
C135 C131 1.490(13) 2_666
C136 C137 1.00(4) .
C136 C140 1.51(3) .
C136 C144 1.57(4) .
C136 C143 1.62(4) .
C136 C138 1.95(4) .
C137 C138 1.15(3) .
C137 C140 1.40(3) .
C137 C143 1.90(3) .
C138 C139 0.98(3) .
C138 C140 1.18(3) .
C138 C141 1.20(3) .
C138 C143 1.88(3) .
C139 C141 0.99(2) .
C139 C142 1.31(3) .
C139 C151 1.67(3) .
C139 C140 1.73(3) .
C140 C143 0.707(19) .
C140 C141 1.081(18) .
C140 C144 1.37(4) .
C140 C145 1.53(2) .
C140 C148 1.69(2) .
C141 C151 1.15(2) .
C141 C142 1.45(4) .
C141 C143 1.55(3) .
C141 C148 1.62(2) .
C141 C150 1.80(3) .
C142 C151 0.96(3) .
C142 C152 1.09(4) .
C142 C150 1.72(3) .
C143 C144 0.75(3) .
C143 C145 0.85(2) .
C143 C148 1.37(2) .
C143 C146 1.84(2) .
C144 C145 0.79(3) .
C144 C146 1.70(4) .
C144 C148 1.79(4) .
C145 C146 1.005(16) .
C145 C148 1.107(18) .
C145 C147 1.73(2) .
C146 C147 1.086(14) .
C146 C148 1.32(2) .
C147 C149 1.143(18) .
C147 C148 1.166(16) .
C147 C150 1.77(2) .
C148 C149 1.25(2) .
C148 C150 1.38(2) .
C148 C151 1.61(2) .
C149 C150 0.72(2) .
C149 C151 1.53(3) .
C150 C151 0.85(2) .
C150 C152 1.89(4) .
C151 C152 1.53(4) .
